data_4109037
loop_
_publ_author_name
'Youjun Yang'
'Mark Lowry'
'Corin M. Schowalter'
'Sayo O. Fakayode'
'Jorge O. Escobedo'
'Xiangyang Xu'
'Huating Zhang'
'Timothy J. Jensen'
'Frank R. Fronczek'
'Isiah M. Warner'
'Robert M. Strongin'

_publ_section_title
;
 An Organic White Light-Emitting Fluorophore
;
_publ_section_title_footnote
;
The article is just a correction of another one previoulsy
published: J. Am. Chem. Soc. 128, 14081-14092, 2006
;
_journal_name_full 'Journal of the American Chemical Society'
_journal_page_first 1008
_journal_page_last 1008
_journal_paper_doi 10.1021/ja068506q
_journal_volume 129
_journal_year 2007
_chemical_compound_source 'local laboratory'
_chemical_formula_moiety 'C23 H14 O3, 0.5 (C H4 O)'
_chemical_formula_sum 'C23.5 H16 O3.5'
_chemical_formula_weight 354.36
_chemical_name_systematic
; 
 ? 
;
_space_group_IT_number 14
_symmetry_cell_setting monoclinic
_symmetry_space_group_name_Hall '-P 2ybc'
_symmetry_space_group_name_H-M 'P 1 21/c 1'
_atom_sites_solution_hydrogens geom
_atom_sites_solution_primary direct
_atom_sites_solution_secondary difmap
_audit_creation_method SHELXL-97
_cell_angle_alpha 90
_cell_angle_beta 100.05(3)
_cell_angle_gamma 90
_cell_formula_units_Z 4
_cell_length_a 5.876(4)
_cell_length_b 20.129(15)
_cell_length_c 14.512(13)
_cell_measurement_reflns_used 2258
_cell_measurement_temperature 115
_cell_measurement_theta_max 23.0
_cell_measurement_theta_min 2.5
_cell_volume 1690(2)
_computing_cell_refinement 'Denzo and Scalepack (Otwinowski & Minor, 1997)'
_computing_data_collection 'COLLECT (Nonius, 2000)'
_computing_data_reduction 'Denzo and Scalepack (Otwinowski & Minor, 1997)'
_computing_molecular_graphics 'ORTEP-3 for Windows (Farrugia, 1997)'
_computing_publication_material 'SHELXL-97 (Sheldrick, 1997)'
_computing_structure_refinement 'SHELXL-97 (Sheldrick, 1997)'
_computing_structure_solution 'direct_methods (SIR, Altomare et al., 1999)'
_diffrn_ambient_temperature 115
_diffrn_measured_fraction_theta_full 0.990
_diffrn_measured_fraction_theta_max 0.990
_diffrn_measurement_device 'KappaCCD (with Oxford Cryostream)'
_diffrn_measurement_method ' \w scans with \k offsets'
_diffrn_radiation_monochromator graphite
_diffrn_radiation_source 'fine-focus sealed tube'
_diffrn_radiation_type MoK\a
_diffrn_radiation_wavelength 0.71073
_diffrn_reflns_av_R_equivalents 0.092
_diffrn_reflns_av_sigmaI/netI 0.1306
_diffrn_reflns_limit_h_max 6
_diffrn_reflns_limit_h_min -6
_diffrn_reflns_limit_k_max 22
_diffrn_reflns_limit_k_min -19
_diffrn_reflns_limit_l_max 15
_diffrn_reflns_limit_l_min -15
_diffrn_reflns_number 7643
_diffrn_reflns_theta_full 23.0
_diffrn_reflns_theta_max 23.0
_diffrn_reflns_theta_min 2.8
_diffrn_standards_decay_% <2
_diffrn_standards_number 0
_exptl_absorpt_coefficient_mu 0.093
_exptl_absorpt_correction_type none
_exptl_crystal_colour red
_exptl_crystal_density_diffrn 1.393
_exptl_crystal_description fragment
_exptl_crystal_F_000 740
_exptl_crystal_size_max 0.05
_exptl_crystal_size_mid 0.05
_exptl_crystal_size_min 0.03
_refine_diff_density_max 0.29
_refine_diff_density_min -0.22
_refine_diff_density_rms 0.054
_refine_ls_extinction_method none
_refine_ls_goodness_of_fit_ref 1.062
_refine_ls_hydrogen_treatment constr
_refine_ls_matrix_type full
_refine_ls_number_parameters 254
_refine_ls_number_reflns 2329
_refine_ls_number_restraints 0
_refine_ls_restrained_S_all 1.062
_refine_ls_R_factor_all 0.198
_refine_ls_R_factor_gt 0.082
_refine_ls_shift/su_max 0.000
_refine_ls_shift/su_mean 0.000
_refine_ls_structure_factor_coef Fsqd
_refine_ls_weighting_details 'calc w=1/[\s^2^(Fo^2^)+(0.0519P)^2^+1.6527P] where P=(Fo^2^+2Fc^2^)/3'
_refine_ls_weighting_scheme calc
_refine_ls_wR_factor_gt 0.146
_refine_ls_wR_factor_ref 0.186
_reflns_number_gt 1061
_reflns_number_total 2329
_reflns_threshold_expression I>2\s(I)
_cod_data_source_file ja068506qsi20061127_064142.cif
_cod_data_source_block SNAFR-2
_cod_original_sg_symbol_H-M 'P 21/c '
_cod_original_formula_sum 'C23.50 H16 O3.50'
_cod_database_code 4109037

loop_
_symmetry_equiv_pos_as_xyz
'x, y, z'
'-x, y+1/2, -z+1/2'
'-x, -y, -z'
'x, -y-1/2, z-1/2'

loop_
_atom_site_label
_atom_site_type_symbol
_atom_site_fract_x
_atom_site_fract_y
_atom_site_fract_z
_atom_site_U_iso_or_equiv
_atom_site_adp_type
_atom_site_occupancy
_atom_site_symmetry_multiplicity
_atom_site_calc_flag
_atom_site_refinement_flags
O1 O 0.4761(7) 0.28124(18) 0.3266(3) 0.0363(11) Uani 1 1 d .
O2 O -0.2611(7) 0.27371(19) 0.1417(3) 0.0446(12) Uani 1 1 d .
O3 O 1.4036(8) 0.1620(2) 0.5412(3) 0.0508(13) Uani 1 1 d .
H3 H 1.4995 0.1839 0.5791 0.076 Uiso 1 1 calc R
C1 C 0.2952(11) 0.3138(3) 0.2743(4) 0.0328(16) Uani 1 1 d .
C2 C 0.1115(11) 0.2764(3) 0.2331(4) 0.0342(15) Uani 1 1 d .
H2 H 0.1149 0.2296 0.2408 0.041 Uiso 1 1 calc R
C3 C -0.0828(12) 0.3069(3) 0.1793(4) 0.0374(17) Uani 1 1 d .
C4 C -0.0735(11) 0.3781(3) 0.1640(4) 0.0413(18) Uani 1 1 d .
H4 H -0.1969 0.3994 0.1238 0.050 Uiso 1 1 calc R
C5 C 0.1082(11) 0.4142(3) 0.2062(4) 0.0369(17) Uani 1 1 d .
H5 H 0.1087 0.4608 0.1956 0.044 Uiso 1 1 calc R
C6 C 0.3006(11) 0.3847(3) 0.2666(4) 0.0329(17) Uani 1 1 d .
C7 C 0.4824(11) 0.4192(3) 0.3167(5) 0.0333(16) Uani 1 1 d .
C8 C 0.6688(11) 0.3845(3) 0.3722(4) 0.0295(16) Uani 1 1 d .
C9 C 0.8707(11) 0.4150(3) 0.4262(4) 0.0389(17) Uani 1 1 d .
H9 H 0.8802 0.4621 0.4290 0.047 Uiso 1 1 calc R
C10 C 1.0469(11) 0.3786(3) 0.4729(4) 0.0375(17) Uani 1 1 d .
H10 H 1.1757 0.4005 0.5089 0.045 Uiso 1 1 calc R
C11 C 1.0426(11) 0.3082(3) 0.4690(4) 0.0330(16) Uani 1 1 d .
C12 C 1.2318(11) 0.2697(3) 0.5112(4) 0.0393(17) Uani 1 1 d .
H12 H 1.3650 0.2909 0.5451 0.047 Uiso 1 1 calc R
C13 C 1.2260(11) 0.2019(3) 0.5039(5) 0.0378(16) Uani 1 1 d .
C14 C 1.0295(10) 0.1690(3) 0.4556(4) 0.0387(17) Uani 1 1 d .
H14 H 1.0284 0.1219 0.4507 0.046 Uiso 1 1 calc R
C15 C 0.8398(11) 0.2049(3) 0.4157(4) 0.0388(17) Uani 1 1 d .
H15 H 0.7057 0.1826 0.3847 0.047 Uiso 1 1 calc R
C16 C 0.8420(10) 0.2753(3) 0.4204(4) 0.0298(15) Uani 1 1 d .
C17 C 0.6592(11) 0.3155(3) 0.3740(4) 0.0312(16) Uani 1 1 d .
C18 C 0.4890(11) 0.4942(3) 0.3117(4) 0.0344(15) Uani 1 1 d .
C19 C 0.3466(11) 0.5324(3) 0.3553(5) 0.0488(19) Uani 1 1 d .
H19 H 0.2485 0.5113 0.3920 0.059 Uiso 1 1 calc R
C20 C 0.3420(12) 0.6006(3) 0.3472(5) 0.0483(19) Uani 1 1 d .
H20 H 0.2418 0.6263 0.3779 0.058 Uiso 1 1 calc R
C21 C 0.4844(11) 0.6312(3) 0.2940(4) 0.0402(17) Uani 1 1 d .
H21 H 0.4814 0.6781 0.2869 0.048 Uiso 1 1 calc R
C22 C 0.6291(13) 0.5939(3) 0.2517(5) 0.061(2) Uani 1 1 d .
H22 H 0.7299 0.6149 0.2161 0.073 Uiso 1 1 calc R
C23 C 0.6306(13) 0.5258(3) 0.2601(6) 0.066(2) Uani 1 1 d .
H23 H 0.7315 0.5004 0.2295 0.079 Uiso 1 1 calc R
O1S O 0.397(3) 0.0028(16) 0.514(2) 0.198(13) Uani 0.50 1 d P
C1S C 0.220(7) 0.0144(11) 0.478(3) 0.21(2) Uani 0.50 1 d P

loop_
_atom_site_aniso_label
_atom_site_aniso_U_11
_atom_site_aniso_U_22
_atom_site_aniso_U_33
_atom_site_aniso_U_23
_atom_site_aniso_U_13
_atom_site_aniso_U_12
O1 0.034(3) 0.032(2) 0.041(3) 0.000(2) 0.001(2) -0.002(2)
O2 0.039(3) 0.039(3) 0.055(3) -0.001(2) 0.004(2) -0.010(2)
O3 0.049(3) 0.045(3) 0.055(4) 0.000(2) 0.001(2) 0.007(3)
C1 0.025(4) 0.039(4) 0.034(4) 0.000(3) 0.004(3) 0.001(3)
C2 0.039(4) 0.030(4) 0.033(4) 0.000(3) 0.005(3) 0.002(4)
C3 0.037(5) 0.034(4) 0.043(5) -0.006(3) 0.013(4) -0.008(3)
C4 0.044(5) 0.036(4) 0.045(5) -0.001(3) 0.011(4) -0.002(3)
C5 0.036(5) 0.027(4) 0.049(5) -0.009(3) 0.013(4) -0.004(3)
C6 0.030(5) 0.025(4) 0.043(4) -0.003(3) 0.006(4) -0.001(3)
C7 0.028(4) 0.029(3) 0.045(4) 0.001(3) 0.013(3) -0.002(3)
C8 0.037(5) 0.023(4) 0.027(4) -0.001(3) 0.005(3) 0.000(3)
C9 0.049(5) 0.025(3) 0.045(4) -0.011(3) 0.014(4) -0.012(3)
C10 0.033(4) 0.028(4) 0.049(5) 0.008(3) -0.002(3) 0.004(3)
C11 0.037(4) 0.035(4) 0.029(4) -0.001(3) 0.011(3) 0.000(3)
C12 0.042(5) 0.038(4) 0.037(4) -0.002(3) 0.005(3) -0.010(4)
C13 0.031(4) 0.038(4) 0.046(4) 0.001(4) 0.010(3) 0.004(3)
C14 0.038(5) 0.035(4) 0.043(4) 0.001(3) 0.006(4) 0.001(4)
C15 0.039(4) 0.038(4) 0.038(4) -0.001(3) 0.002(3) -0.002(3)
C16 0.036(4) 0.023(3) 0.032(4) -0.002(3) 0.010(3) -0.004(3)
C17 0.029(4) 0.040(4) 0.026(4) -0.003(3) 0.007(3) -0.009(3)
C18 0.032(4) 0.038(3) 0.033(4) -0.011(3) 0.004(3) -0.008(3)
C19 0.050(5) 0.045(4) 0.056(5) 0.001(4) 0.021(4) -0.004(4)
C20 0.049(5) 0.031(4) 0.065(5) -0.006(4) 0.011(4) 0.002(3)
C21 0.044(4) 0.025(3) 0.048(5) 0.005(3) -0.004(4) -0.004(3)
C22 0.077(6) 0.035(4) 0.081(6) 0.000(4) 0.044(5) -0.004(4)
C23 0.079(6) 0.030(4) 0.105(7) -0.007(4) 0.062(5) -0.006(4)
O1S 0.15(3) 0.24(2) 0.19(2) -0.077(18) 0.00(2) -0.06(3)
C1S 0.39(6) 0.058(14) 0.25(4) 0.08(2) 0.24(4) 0.11(3)

loop_
_atom_type_symbol
_atom_type_description
_atom_type_scat_dispersion_real
_atom_type_scat_dispersion_imag
_atom_type_scat_source
C C 0.0033 0.0016 'International Tables Vol C Tables 4.2.6.8 and 6.1.1.4'
H H 0.0000 0.0000 'International Tables Vol C Tables 4.2.6.8 and 6.1.1.4'
O O 0.0106 0.0060 'International Tables Vol C Tables 4.2.6.8 and 6.1.1.4'

loop_
_geom_angle_atom_site_label_1
_geom_angle_atom_site_label_2
_geom_angle_atom_site_label_3
_geom_angle
_geom_angle_site_symmetry_3
C17 O1 C1 120.6(5) .
C13 O3 H3 109.5 .
O1 C1 C2 117.3(6) .
O1 C1 C6 119.8(6) .
C2 C1 C6 122.8(6) .
C1 C2 C3 120.4(6) .
C1 C2 H2 119.8 .
C3 C2 H2 119.8 .
O2 C3 C2 122.2(6) .
O2 C3 C4 119.9(6) .
C2 C3 C4 117.8(6) .
C5 C4 C3 120.7(6) .
C5 C4 H4 119.6 .
C3 C4 H4 119.6 .
C4 C5 C6 122.1(6) .
C4 C5 H5 118.9 .
C6 C5 H5 118.9 .
C7 C6 C1 119.3(6) .
C7 C6 C5 124.9(6) .
C1 C6 C5 115.8(6) .
C6 C7 C8 120.1(5) .
C6 C7 C18 120.3(6) .
C8 C7 C18 119.6(6) .
C17 C8 C7 118.1(6) .
C17 C8 C9 116.6(6) .
C7 C8 C9 125.3(6) .
C10 C9 C8 121.9(6) .
C10 C9 H9 119.0 .
C8 C9 H9 119.0 .
C9 C10 C11 121.0(6) .
C9 C10 H10 119.5 .
C11 C10 H10 119.5 .
C12 C11 C10 121.8(6) .
C12 C11 C16 118.8(5) .
C10 C11 C16 119.4(6) .
C13 C12 C11 120.6(6) .
C13 C12 H12 119.7 .
C11 C12 H12 119.7 .
O3 C13 C12 123.6(6) .
O3 C13 C14 115.4(5) .
C12 C13 C14 121.0(6) .
C15 C14 C13 119.8(6) .
C15 C14 H14 120.1 .
C13 C14 H14 120.1 .
C14 C15 C16 120.5(6) .
C14 C15 H15 119.7 .
C16 C15 H15 119.7 .
C15 C16 C17 123.2(6) .
C15 C16 C11 119.2(6) .
C17 C16 C11 117.5(5) .
O1 C17 C8 121.9(6) .
O1 C17 C16 114.6(5) .
C8 C17 C16 123.3(6) .
C19 C18 C23 118.0(6) .
C19 C18 C7 121.0(6) .
C23 C18 C7 120.9(6) .
C18 C19 C20 121.6(6) .
C18 C19 H19 119.2 .
C20 C19 H19 119.2 .
C19 C20 C21 119.2(6) .
C19 C20 H20 120.4 .
C21 C20 H20 120.4 .
C22 C21 C20 119.6(6) .
C22 C21 H21 120.2 .
C20 C21 H21 120.2 .
C21 C22 C23 120.4(7) .
C21 C22 H22 119.8 .
C23 C22 H22 119.8 .
C18 C23 C22 121.1(6) .
C18 C23 H23 119.4 .
C22 C23 H23 119.4 .
C1S O1S O1S 134(5) 3_656

loop_
_geom_bond_atom_site_label_1
_geom_bond_atom_site_label_2
_geom_bond_distance
_geom_bond_site_symmetry_2
O1 C17 1.360(7) .
O1 C1 1.362(7) .
O2 C3 1.282(7) .
O3 C13 1.353(7) .
O3 H3 0.8400 .
C1 C2 1.365(8) .
C1 C6 1.432(8) .
C2 C3 1.406(8) .
C2 H2 0.9500 .
C3 C4 1.452(8) .
C4 C5 1.348(8) .
C4 H4 0.9500 .
C5 C6 1.433(8) .
C5 H5 0.9500 .
C6 C7 1.372(8) .
C7 C8 1.425(8) .
C7 C18 1.511(7) .
C8 C17 1.390(8) .
C8 C9 1.440(8) .
C9 C10 1.350(8) .
C9 H9 0.9500 .
C10 C11 1.418(7) .
C10 H10 0.9500 .
C11 C12 1.405(8) .
C11 C16 1.427(8) .
C12 C13 1.369(7) .
C12 H12 0.9500 .
C13 C14 1.408(8) .
C14 C15 1.370(8) .
C14 H14 0.9500 .
C15 C16 1.418(8) .
C15 H15 0.9500 .
C16 C17 1.418(8) .
C18 C19 1.370(8) .
C18 C23 1.370(8) .
C19 C20 1.379(8) .
C19 H19 0.9500 .
C20 C21 1.379(8) .
C20 H20 0.9500 .
C21 C22 1.359(8) .
C21 H21 0.9500 .
C22 C23 1.374(8) .
C22 H22 0.9500 .
C23 H23 0.9500 .
O1S C1S 1.11(4) .
O1S O1S 1.35(4) 3_656

loop_
_geom_hbond_atom_site_label_D
_geom_hbond_atom_site_label_H
_geom_hbond_atom_site_label_A
_geom_hbond_distance_DH
_geom_hbond_distance_HA
_geom_hbond_distance_DA
_geom_hbond_angle_DHA
_geom_hbond_site_symmetry_A
O3 H3 O2 0.84 1.76 2.584(6) 168.0 4_766

loop_
_geom_torsion_atom_site_label_1
_geom_torsion_atom_site_label_2
_geom_torsion_atom_site_label_3
_geom_torsion_atom_site_label_4
_geom_torsion
C17 O1 C1 C2 -176.3(5)
C17 O1 C1 C6 1.9(8)
O1 C1 C2 C3 179.0(5)
C6 C1 C2 C3 0.8(9)
C1 C2 C3 O2 -178.0(6)
C1 C2 C3 C4 4.2(9)
O2 C3 C4 C5 177.1(6)
C2 C3 C4 C5 -5.1(9)
C3 C4 C5 C6 0.8(9)
O1 C1 C6 C7 -3.8(9)
C2 C1 C6 C7 174.3(6)
O1 C1 C6 C5 176.9(5)
C2 C1 C6 C5 -5.0(9)
C4 C5 C6 C7 -175.2(6)
C4 C5 C6 C1 4.1(9)
C1 C6 C7 C8 2.9(9)
C5 C6 C7 C8 -177.8(6)
C1 C6 C7 C18 -178.4(6)
C5 C6 C7 C18 0.8(9)
C6 C7 C8 C17 -0.3(9)
C18 C7 C8 C17 -178.9(5)
C6 C7 C8 C9 178.7(6)
C18 C7 C8 C9 0.1(9)
C17 C8 C9 C10 2.9(9)
C7 C8 C9 C10 -176.1(6)
C8 C9 C10 C11 1.4(10)
C9 C10 C11 C12 175.0(6)
C9 C10 C11 C16 -4.4(10)
C10 C11 C12 C13 -177.9(6)
C16 C11 C12 C13 1.6(9)
C11 C12 C13 O3 178.7(6)
C11 C12 C13 C14 -1.2(10)
O3 C13 C14 C15 179.6(6)
C12 C13 C14 C15 -0.5(9)
C13 C14 C15 C16 1.8(9)
C14 C15 C16 C17 174.5(6)
C14 C15 C16 C11 -1.4(9)
C12 C11 C16 C15 -0.3(9)
C10 C11 C16 C15 179.2(5)
C12 C11 C16 C17 -176.4(5)
C10 C11 C16 C17 3.1(9)
C1 O1 C17 C8 0.8(8)
C1 O1 C17 C16 -176.0(5)
C7 C8 C17 O1 -1.7(9)
C9 C8 C17 O1 179.3(5)
C7 C8 C17 C16 174.8(5)
C9 C8 C17 C16 -4.3(9)
C15 C16 C17 O1 2.1(8)
C11 C16 C17 O1 178.1(5)
C15 C16 C17 C8 -174.6(5)
C11 C16 C17 C8 1.4(9)
C6 C7 C18 C19 73.3(8)
C8 C7 C18 C19 -108.1(7)
C6 C7 C18 C23 -103.9(8)
C8 C7 C18 C23 74.7(9)
C23 C18 C19 C20 0.7(11)
C7 C18 C19 C20 -176.5(6)
C18 C19 C20 C21 -0.1(11)
C19 C20 C21 C22 -1.0(10)
C20 C21 C22 C23 1.4(11)
C19 C18 C23 C22 -0.4(12)
C7 C18 C23 C22 176.9(7)
C21 C22 C23 C18 -0.7(13)
